data_7037589
loop_
_publ_author_name
'Sun, Jing-Wen'
'Yan, Peng-Fei'
'An, Guang-Hui'
'Sha, Jing-Quan'
'Wang, Cheng'
'Li, Guang-Ming'

_publ_section_title
;
 POM species, temperature and counterions modulated the various
 dimensionalities of POM-based metal-organic frameworks.
;
_journal_issue 4
_journal_name_full 'Dalton transactions (Cambridge, England : 2003)'
_journal_page_first 1657
_journal_page_last 1667
_journal_paper_doi 10.1039/c5dt04094a
_journal_volume 45
_journal_year 2016
_chemical_formula_moiety
' C12 Cu3 Mo12 N9 O58 P, 0.5(C8 H4 Cu2 N6 O14), 4(H O0.50), H2 O0.50, H2 O0.50, H2 O0.50, H2 O0.50, H2 O0.50, H2 O0.50, H2 O0.50, H2 O0.50 '
_chemical_formula_sum 'C16 H19 Cu4 Mo12 N12 O73 P'
_chemical_formula_weight 2983.88
_chemical_name_systematic
;
 ?
;
_space_group_IT_number 14
_symmetry_cell_setting monoclinic
_symmetry_space_group_name_Hall '-P 2ybc'
_symmetry_space_group_name_H-M 'P 1 21/c 1'
_atom_sites_solution_hydrogens geom
_atom_sites_solution_primary direct
_atom_sites_solution_secondary difmap
_audit_creation_method SHELXL-97
_audit_update_record
;
2015-11-23 deposited with the CCDC.
2015-12-07 downloaded from the CCDC.
;
_cell_angle_alpha 90.00
_cell_angle_beta 107.650(13)
_cell_angle_gamma 90.00
_cell_formula_units_Z 4
_cell_length_a 13.068(5)
_cell_length_b 25.151(5)
_cell_length_c 25.404(5)
_cell_measurement_reflns_used 11704
_cell_measurement_temperature 293(2)
_cell_measurement_theta_max 29.6635
_cell_measurement_theta_min 2.9933
_cell_volume 7957(4)
_computing_cell_refinement 'Bruker FRAMBO'
_computing_data_collection 'Bruker FRAMBO'
_computing_data_reduction 'Bruker SHELXTL'
_computing_molecular_graphics 'Bruker SHELXTL'
_computing_publication_material 'Bruker SHELXTL'
_computing_structure_refinement 'SHELXL-97 (Sheldrick, 1997)'
_computing_structure_solution 'Bruker SHELXTL'
_diffrn_ambient_temperature 293(2)
_diffrn_measured_fraction_theta_full 0.998
_diffrn_measured_fraction_theta_max 0.998
_diffrn_measurement_device_type 'multiwire proportional'
_diffrn_measurement_method 'phi and omega scans'
_diffrn_radiation_monochromator graphite
_diffrn_radiation_source 'fine-focus sealed tube'
_diffrn_radiation_type MoK\a
_diffrn_radiation_wavelength 0.71069
_diffrn_reflns_av_R_equivalents 0.0313
_diffrn_reflns_av_unetI/netI 0.0426
_diffrn_reflns_limit_h_max 15
_diffrn_reflns_limit_h_min -15
_diffrn_reflns_limit_k_max 27
_diffrn_reflns_limit_k_min -29
_diffrn_reflns_limit_l_max 30
_diffrn_reflns_limit_l_min -26
_diffrn_reflns_number 32987
_diffrn_reflns_theta_full 25.00
_diffrn_reflns_theta_max 25.00
_diffrn_reflns_theta_min 3.00
_exptl_absorpt_coefficient_mu 3.013
_exptl_absorpt_correction_T_max 0.718
_exptl_absorpt_correction_T_min 0.364
_exptl_absorpt_correction_type multi-scan
_exptl_absorpt_process_details sadabs(Sheldrick,1996)
_exptl_crystal_colour blue
_exptl_crystal_density_diffrn 2.491
_exptl_crystal_density_method 'not measured'
_exptl_crystal_description block
_exptl_crystal_F_000 5672
_exptl_crystal_size_max 0.41
_exptl_crystal_size_mid 0.29
_exptl_crystal_size_min 0.11
_refine_diff_density_max 2.115
_refine_diff_density_min -0.913
_refine_diff_density_rms 0.163
_refine_ls_extinction_method none
_refine_ls_goodness_of_fit_ref 1.069
_refine_ls_hydrogen_treatment constr
_refine_ls_matrix_type full
_refine_ls_number_parameters 1099
_refine_ls_number_reflns 13989
_refine_ls_number_restraints 6
_refine_ls_restrained_S_all 1.070
_refine_ls_R_factor_all 0.0589
_refine_ls_R_factor_gt 0.0438
_refine_ls_shift/su_max 0.001
_refine_ls_shift/su_mean 0.000
_refine_ls_structure_factor_coef Fsqd
_refine_ls_weighting_details 'calc w=1/[\s^2^(Fo^2^)+(0.0432P)^2^+67.6014P] where P=(Fo^2^+2Fc^2^)/3'
_refine_ls_weighting_scheme calc
_refine_ls_wR_factor_gt 0.1082
_refine_ls_wR_factor_ref 0.1189
_reflns_number_gt 11324
_reflns_number_total 14017
_reflns_threshold_expression >2sigma(I)
_cod_data_source_file c5dt04094a2.cif
_cod_data_source_block 3
_cod_depositor_comments
;
The following automatic conversions were performed:

'_refine_ls_hydrogen_treatment' value 'CONSTR' changed to 'constr'
according to
/usr/data/users/saulius/crontab/automatic-downloads/rss-feeds/RSC/lib/dictionaries/cif_core.dic
dictionary named 'cif_core.dic' version 2.4.2 from 2011-04-26.

Automatic conversion script
Id: cif_fix_values 4268 2015-11-12 08:31:59Z antanas 

 Adding full bibliography for 7037587--7037592.cif.
;
_cod_original_sg_symbol_Hall ' -P 2ybc  '
_cod_original_sg_symbol_H-M ' P 21/c  '
_cod_original_formula_sum 'C16 H19 Cu4 Mo12 N12 O73 P '
_cod_database_code 7037589

loop_
_symmetry_equiv_pos_as_xyz
'x, y, z'
'-x, y+1/2, -z+1/2'
'-x, -y, -z'
'x, -y-1/2, z-1/2'

loop_
_atom_site_label
_atom_site_type_symbol
_atom_site_fract_x
_atom_site_fract_y
_atom_site_fract_z
_atom_site_U_iso_or_equiv
_atom_site_adp_type
_atom_site_occupancy
_atom_site_symmetry_multiplicity
_atom_site_calc_flag
_atom_site_refinement_flags
Mo1 Mo 0.02453(5) -0.35862(3) 0.30263(3) 0.02300(15) Uani 1 1 d .
Mo2 Mo -0.22585(5) -0.43728(2) 0.27097(3) 0.02282(15) Uani 1 1 d .
Mo3 Mo -0.32066(5) -0.36828(3) 0.07625(3) 0.02646(16) Uani 1 1 d .
Mo4 Mo -0.22624(5) -0.18277(3) 0.14850(3) 0.02694(16) Uani 1 1 d .
Mo5 Mo -0.08715(5) -0.41825(3) 0.16473(3) 0.02694(16) Uani 1 1 d .
Mo6 Mo 0.02507(5) -0.23665(3) 0.24425(3) 0.02490(15) Uani 1 1 d .
Mo7 Mo -0.35394(6) -0.20100(3) 0.24588(3) 0.02922(17) Uani 1 1 d .
Mo8 Mo -0.45693(5) -0.38761(3) 0.18244(3) 0.02310(15) Uani 1 1 d .
Mo9 Mo -0.35185(5) -0.33228(3) 0.31027(3) 0.02339(15) Uani 1 1 d .
Mo10 Mo -0.45967(5) -0.25556(3) 0.11814(3) 0.02830(16) Uani 1 1 d .
Mo11 Mo -0.10094(5) -0.25376(3) 0.34272(3) 0.02971(17) Uani 1 1 d .
Mo12 Mo -0.08700(5) -0.29619(3) 0.10600(3) 0.02829(16) Uani 1 1 d .
Cu1 Cu 0.31881(8) -0.43241(4) 0.31421(4) 0.0307(2) Uani 1 1 d .
Cu2 Cu -0.58588(8) -0.28938(4) 0.37197(4) 0.0312(2) Uani 1 1 d .
Cu4 Cu -0.36046(8) -0.50337(4) -0.01561(4) 0.0300(2) Uani 1 1 d .
P1 P -0.21807(13) -0.31054(7) 0.20931(7) 0.0119(3) Uani 1 1 d .
O1 O 0.4130(5) -0.2237(2) 0.3269(3) 0.0386(14) Uani 1 1 d .
O2 O 0.3571(5) -0.1912(3) 0.2388(3) 0.0542(18) Uani 1 1 d .
O3 O 0.2436(5) -0.2424(2) 0.1399(3) 0.0430(15) Uani 1 1 d .
O4 O 0.2127(6) -0.3286(3) 0.1118(3) 0.064(2) Uani 1 1 d .
O5 O 0.3043(5) -0.4963(2) 0.3564(2) 0.0358(14) Uani 1 1 d .
O6 O 0.3241(6) -0.5278(3) 0.4428(3) 0.061(2) Uani 1 1 d .
O7 O 0.4094(6) -0.4763(3) 0.5441(3) 0.0535(18) Uani 1 1 d .
O8 O 0.4703(8) -0.3954(4) 0.5767(3) 0.088(3) Uani 1 1 d .
O9 O 0.2279(5) -0.4648(2) 0.2459(3) 0.0447(16) Uani 1 1 d .
O10 O 0.4780(6) -0.4607(3) 0.3075(4) 0.075(3) Uani 1 1 d .
O11 O -0.7461(5) -0.2605(3) 0.3864(3) 0.0521(17) Uani 1 1 d .
O12 O -0.4970(5) -0.2519(3) 0.4373(3) 0.0520(17) Uani 1 1 d .
O19 O -0.3319(4) -0.4817(2) -0.0851(2) 0.0352(13) Uani 1 1 d .
O20 O -0.4127(6) -0.4511(3) -0.1728(3) 0.062(2) Uani 1 1 d .
O21 O -0.3411(6) -0.5898(3) -0.0328(3) 0.0567(19) Uani 1 1 d .
O22 O -0.2187(7) -0.5816(4) 0.1993(3) 0.080(3) Uani 1 1 d .
O23 O -0.3750(5) -0.5805(2) 0.2222(2) 0.0440(16) Uani 1 1 d .
O24 O -0.2052(4) -0.4964(3) 0.0232(2) 0.0466(17) Uani 1 1 d .
O26 O -0.5752(4) -0.4184(2) 0.1562(2) 0.0315(13) Uani 1 1 d .
O27 O -0.0955(4) -0.1941(2) 0.2054(2) 0.0268(12) Uani 1 1 d .
O28 O 0.0042(4) -0.2724(2) 0.1759(2) 0.0270(12) Uani 1 1 d .
O29 O -0.0038(4) -0.2170(2) 0.3123(2) 0.0288(12) Uani 1 1 d .
O30 O 0.1296(4) -0.1971(2) 0.2478(2) 0.0329(13) Uani 1 1 d .
O31 O 0.0969(4) -0.2981(2) 0.2833(2) 0.0241(11) Uani 1 1 d .
O32 O -0.0210(5) -0.2764(2) 0.0623(3) 0.0398(15) Uani 1 1 d .
O33 O -0.2040(4) -0.1264(2) 0.1183(3) 0.0368(14) Uani 1 1 d .
O34 O -0.1726(4) -0.2357(2) 0.1088(2) 0.0298(12) Uani 1 1 d .
O35 O -0.2897(4) -0.1565(2) 0.2020(2) 0.0318(13) Uani 1 1 d .
O36 O -0.0314(4) -0.3669(2) 0.1249(2) 0.0273(12) Uani 1 1 d .
O37 O -0.1138(4) -0.29660(19) 0.2543(2) 0.0203(10) Uani 1 1 d .
O38 O -0.2842(4) -0.26002(19) 0.1894(2) 0.0214(11) Uani 1 1 d .
O39 O -0.1908(4) -0.33674(19) 0.16073(19) 0.0194(10) Uani 1 1 d .
O40 O -0.2839(4) -0.34934(18) 0.2326(2) 0.0190(10) Uani 1 1 d .
O41 O 0.1322(4) -0.3938(2) 0.3417(2) 0.0290(12) Uani 1 1 d .
O42 O -0.3919(4) -0.3044(2) 0.0794(2) 0.0287(12) Uani 1 1 d .
O43 O -0.2135(4) -0.3022(2) 0.3425(2) 0.0271(12) Uani 1 1 d .
O44 O -0.0938(4) -0.4000(2) 0.3076(2) 0.0250(11) Uani 1 1 d .
O46 O -0.3691(4) -0.2006(2) 0.1026(2) 0.0291(12) Uani 1 1 d .
O47 O -0.2118(4) -0.3295(2) 0.0550(2) 0.0306(12) Uani 1 1 d .
O48 O -0.3903(4) -0.3970(2) 0.1253(2) 0.0253(11) Uani 1 1 d .
O49 O -0.4889(4) -0.3172(2) 0.1537(2) 0.0256(11) Uani 1 1 d .
O50 O -0.3685(4) -0.4451(2) 0.2227(2) 0.0253(11) Uani 1 1 d .
O51 O -0.4674(4) -0.3642(2) 0.2525(2) 0.0245(11) Uani 1 1 d .
O52 O -0.2877(4) -0.4016(2) 0.3215(2) 0.0248(11) Uani 1 1 d .
O53 O -0.4074(4) -0.3286(2) 0.3622(2) 0.0323(13) Uani 1 1 d .
O54 O -0.3897(5) -0.3946(2) 0.0152(2) 0.0393(14) Uani 1 1 d .
O55 O -0.5771(4) -0.2423(2) 0.0697(2) 0.0390(14) Uani 1 1 d .
O56 O -0.2105(4) -0.4231(2) 0.1017(2) 0.0283(12) Uani 1 1 d .
O57 O -0.4691(4) -0.2129(2) 0.1778(2) 0.0298(12) Uani 1 1 d .
O58 O 0.0035(4) -0.3873(2) 0.2323(2) 0.0240(11) Uani 1 1 d .
O59 O -0.3906(4) -0.2653(2) 0.2744(2) 0.0267(12) Uani 1 1 d .
O60 O -0.2142(4) -0.2098(2) 0.2980(2) 0.0288(12) Uani 1 1 d .
O61 O -0.0017(4) -0.3121(2) 0.3580(2) 0.0289(12) Uani 1 1 d .
O62 O -0.2022(4) -0.4974(2) 0.2999(2) 0.0301(12) Uani 1 1 d .
O63 O -0.1705(4) -0.4425(2) 0.2105(2) 0.0259(11) Uani 1 1 d .
O64 O -0.0742(5) -0.2243(3) 0.4053(3) 0.0450(16) Uani 1 1 d .
O65 O -0.4090(4) -0.1547(2) 0.2765(3) 0.0369(14) Uani 1 1 d .
O66 O -0.0191(5) -0.4732(2) 0.1582(2) 0.0386(14) Uani 1 1 d .
N1 N 0.2697(5) -0.3608(3) 0.2208(3) 0.0295(15) Uani 1 1 d .
N2 N 0.3107(5) -0.3658(2) 0.2753(3) 0.0256(14) Uani 1 1 d .
N3 N 0.3472(5) -0.3190(2) 0.2977(3) 0.0287(15) Uani 1 1 d .
N4 N 0.3773(5) -0.4026(2) 0.3893(3) 0.0271(14) Uani 1 1 d .
N5 N 0.4136(5) -0.3564(3) 0.4136(3) 0.0285(15) Uani 1 1 d .
N6 N 0.4393(5) -0.3605(3) 0.4682(3) 0.0327(16) Uani 1 1 d .
N10 N -0.4907(5) -0.5132(3) 0.0602(3) 0.0264(14) Uani 1 1 d .
N11 N -0.3937(5) -0.5168(3) 0.0534(3) 0.0306(15) Uani 1 1 d .
N12 N -0.3245(5) -0.5369(3) 0.0985(3) 0.0332(16) Uani 1 1 d .
C1 C 0.2454(6) -0.2903(3) 0.1508(4) 0.0333(19) Uani 1 1 d .
C2 C 0.3690(6) -0.2298(3) 0.2757(4) 0.0298(18) Uani 1 1 d .
C3 C 0.3302(6) -0.2835(3) 0.2565(3) 0.0266(17) Uani 1 1 d .
C4 C 0.2816(6) -0.3099(3) 0.2079(3) 0.0284(17) Uani 1 1 d .
C5 C 0.4329(8) -0.4299(4) 0.5360(4) 0.043(2) Uani 1 1 d .
C6 C 0.4185(6) -0.4111(3) 0.4796(3) 0.0324(18) Uani 1 1 d .
C7 C 0.3789(6) -0.4375(3) 0.4294(3) 0.0271(17) Uani 1 1 d .
C8 C 0.3340(6) -0.4909(3) 0.4082(4) 0.0317(19) Uani 1 1 d .
C13 C -0.4145(7) -0.4672(3) -0.1237(3) 0.0312(18) Uani 1 1 d .
C14 C -0.4826(6) -0.5311(3) 0.1113(3) 0.0276(17) Uani 1 1 d .
C15 C -0.3774(7) -0.5461(3) 0.1352(3) 0.0304(18) Uani 1 1 d .
C16 C -0.3239(7) -0.5713(3) 0.1891(4) 0.037(2) Uani 1 1 d .
Cu3 Cu 0.06439(9) -0.43100(4) 0.49263(4) 0.0333(2) Uani 1 1 d .
O6W O 0.2233(8) -0.4880(5) 0.5740(5) 0.119(4) Uani 1 1 d .
H123 H 0.2824 -0.4762 0.5713 0.143 Uiso 1 1 d R
H124 H 0.2276 -0.4882 0.6081 0.143 Uiso 1 1 d R
O13 O -0.0956(6) -0.3961(3) 0.4333(3) 0.060(2) Uani 1 1 d .
O14 O 0.1613(5) -0.3970(2) 0.4577(2) 0.0410(15) Uani 1 1 d .
O15 O 0.0525(6) -0.5146(3) 0.2872(3) 0.061(2) Uani 1 1 d .
O16 O -0.0278(5) -0.5939(2) 0.2919(2) 0.0379(14) Uani 1 1 d .
O17 O 0.0875(6) -0.3456(3) 0.6294(3) 0.060(2) Uani 1 1 d .
O18 O 0.0923(5) -0.3710(2) 0.5447(3) 0.0434(16) Uani 1 1 d .
N7 N 0.0027(5) -0.5395(2) 0.4544(3) 0.0259(14) Uani 1 1 d .
N8 N 0.0470(5) -0.4938(3) 0.4452(3) 0.0287(15) Uani 1 1 d .
N9 N 0.0588(5) -0.4931(2) 0.3954(3) 0.0270(14) Uani 1 1 d .
C9 C 0.0675(7) -0.3792(3) 0.5879(3) 0.0306(18) Uani 1 1 d .
C10 C -0.0149(6) -0.5695(3) 0.4086(3) 0.0258(17) Uani 1 1 d .
C11 C 0.0214(6) -0.5400(3) 0.3716(3) 0.0253(16) Uani 1 1 d .
C12 C 0.0143(6) -0.5523(3) 0.3132(3) 0.0268(17) Uani 1 1 d .
O1W O -0.2278(7) -0.0671(3) 0.2787(3) 0.067(2) Uani 1 1 d .
H117 H -0.2575 -0.0947 0.2613 0.081 Uiso 1 1 d R
H118 H -0.2770 -0.0448 0.2781 0.081 Uiso 1 1 d R
O2W O 0.2294(6) -0.2971(3) 0.4886(4) 0.076(2) Uani 1 1 d .
H119 H 0.2093 -0.3292 0.4816 0.092 Uiso 1 1 d R
H120 H 0.2276 -0.2823 0.4582 0.092 Uiso 1 1 d R
O3W O 0.1805(7) -0.0497(4) 0.6238(4) 0.090(3) Uani 1 1 d D
H502 H 0.1397 -0.0672 0.5906 0.108 Uiso 1 1 d RD
H501 H 0.2342 -0.0348 0.6170 0.108 Uiso 1 1 d RD
O4W O -0.6043(9) -0.0535(4) 0.1701(4) 0.027(2) Uani 0.50 1 d PD
H131 H -0.6543 -0.0735 0.1622 0.033 Uiso 0.50 1 d PRD
H140 H -0.5428 -0.0654 0.1816 0.033 Uiso 0.50 1 d PRD
O5W O -0.4314(11) -0.1575(5) 0.4010(5) 0.051(4) Uani 0.50 1 d P
H125 H -0.4445 -0.1905 0.4027 0.062 Uiso 1 1 d R
H126 H -0.4539 -0.1482 0.3674 0.062 Uiso 1 1 d R
O7W O 0.1262(7) -0.1983(6) 0.4930(4) 0.132(5) Uani 1 1 d .
H121 H 0.0639 -0.2039 0.4707 0.158 Uiso 1 1 d R
H122 H 0.1599 -0.2277 0.4979 0.158 Uiso 1 1 d R
O8W O -0.0201(11) -0.1019(5) 0.3167(6) 0.054(4) Uani 0.50 1 d P
H115 H -0.0020 -0.1005 0.3518 0.064 Uiso 0.50 1 d PR
H116 H -0.0759 -0.0828 0.3042 0.064 Uiso 0.50 1 d PR
O9W O 0.3778(12) -0.1589(5) 0.4596(7) 0.067(5) Uani 0.50 1 d P
H113 H 0.3356 -0.1818 0.4396 0.080 Uiso 0.50 1 d PR
H114 H 0.4416 -0.1702 0.4657 0.080 Uiso 0.50 1 d PR
O10W O -0.3290(12) -0.3019(8) 0.4973(5) 0.084(6) Uani 0.50 1 d P
H111 H -0.3853 -0.2828 0.4880 0.100 Uiso 0.50 1 d PR
H112 H -0.3019 -0.3013 0.4708 0.100 Uiso 0.50 1 d PR
O11W O -0.3127(13) -0.4068(6) 0.4562(7) 0.077(5) Uani 0.50 1 d P
H109 H -0.2590 -0.4164 0.4462 0.092 Uiso 0.50 1 d PR
H110 H -0.3348 -0.4337 0.4697 0.092 Uiso 0.50 1 d PR
O12W O -0.2079(14) -0.1486(8) 0.4426(9) 0.103(7) Uani 0.50 1 d P
H101 H -0.2672 -0.1400 0.4191 0.123 Uiso 0.50 1 d PR
H102 H -0.2156 -0.1792 0.4549 0.123 Uiso 0.50 1 d PR
O13W O -0.1400(15) -0.3052(10) 0.4869(8) 0.121(9) Uani 0.50 1 d P
H103 H -0.1447 -0.3328 0.4669 0.146 Uiso 0.50 1 d PR
H104 H -0.1691 -0.3124 0.5117 0.146 Uiso 0.50 1 d PR

loop_
_atom_site_aniso_label
_atom_site_aniso_U_11
_atom_site_aniso_U_22
_atom_site_aniso_U_33
_atom_site_aniso_U_23
_atom_site_aniso_U_13
_atom_site_aniso_U_12
Mo1 0.0182(3) 0.0213(3) 0.0269(3) 0.0053(3) 0.0029(3) 0.0011(3)
Mo2 0.0214(3) 0.0173(3) 0.0303(4) 0.0041(3) 0.0086(3) 0.0001(3)
Mo3 0.0260(3) 0.0308(4) 0.0213(3) -0.0029(3) 0.0053(3) -0.0009(3)
Mo4 0.0217(3) 0.0196(3) 0.0391(4) 0.0100(3) 0.0086(3) 0.0017(3)
Mo5 0.0321(4) 0.0245(4) 0.0258(3) 0.0006(3) 0.0112(3) 0.0095(3)
Mo6 0.0178(3) 0.0224(3) 0.0331(4) 0.0057(3) 0.0056(3) -0.0039(3)
Mo7 0.0288(4) 0.0199(3) 0.0424(4) -0.0040(3) 0.0160(3) 0.0034(3)
Mo8 0.0187(3) 0.0247(3) 0.0242(3) -0.0004(3) 0.0039(3) -0.0059(3)
Mo9 0.0224(3) 0.0264(4) 0.0246(3) -0.0029(3) 0.0120(3) -0.0019(3)
Mo10 0.0190(3) 0.0228(4) 0.0373(4) 0.0045(3) -0.0002(3) 0.0019(3)
Mo11 0.0225(3) 0.0367(4) 0.0304(4) -0.0137(3) 0.0087(3) -0.0054(3)
Mo12 0.0285(4) 0.0298(4) 0.0317(4) 0.0034(3) 0.0168(3) -0.0015(3)
Cu1 0.0364(5) 0.0218(5) 0.0326(5) -0.0019(4) 0.0087(4) -0.0048(4)
Cu2 0.0357(5) 0.0241(5) 0.0351(6) -0.0055(4) 0.0127(5) -0.0075(4)
Cu4 0.0282(5) 0.0384(6) 0.0232(5) 0.0017(4) 0.0074(4) 0.0000(4)
P1 0.0104(8) 0.0109(8) 0.0138(8) 0.0007(7) 0.0029(6) -0.0003(6)
O1 0.048(4) 0.026(3) 0.046(4) -0.007(3) 0.019(3) -0.010(3)
O2 0.046(4) 0.044(4) 0.079(5) 0.005(4) 0.028(4) 0.000(3)
O3 0.045(4) 0.032(3) 0.051(4) 0.013(3) 0.013(3) 0.004(3)
O4 0.069(5) 0.072(5) 0.047(4) 0.000(4) 0.012(4) 0.003(4)
O5 0.043(3) 0.026(3) 0.036(3) -0.001(3) 0.008(3) -0.008(3)
O6 0.064(5) 0.049(4) 0.069(5) 0.004(4) 0.020(4) -0.009(4)
O7 0.076(5) 0.042(4) 0.042(4) 0.003(3) 0.016(4) -0.014(4)
O8 0.138(8) 0.069(6) 0.052(5) -0.007(5) 0.021(5) -0.022(6)
O9 0.067(4) 0.024(3) 0.037(3) -0.003(3) 0.008(3) -0.011(3)
O10 0.072(5) 0.054(5) 0.125(8) 0.020(5) 0.071(5) 0.011(4)
O11 0.040(4) 0.059(4) 0.057(4) -0.005(4) 0.015(3) 0.001(3)
O12 0.059(4) 0.041(4) 0.052(4) -0.021(3) 0.011(3) -0.009(3)
O19 0.036(3) 0.039(3) 0.033(3) 0.006(3) 0.015(3) 0.001(3)
O20 0.085(5) 0.057(5) 0.053(4) 0.008(4) 0.033(4) 0.005(4)
O21 0.080(5) 0.042(4) 0.043(4) -0.005(3) 0.009(4) 0.013(4)
O22 0.073(6) 0.094(7) 0.060(5) 0.008(5) 0.003(4) 0.017(5)
O23 0.067(4) 0.035(3) 0.028(3) 0.013(3) 0.011(3) 0.002(3)
O24 0.023(3) 0.079(5) 0.034(3) -0.009(3) 0.003(3) -0.001(3)
O26 0.025(3) 0.035(3) 0.034(3) -0.005(3) 0.007(2) -0.012(2)
O27 0.021(3) 0.018(3) 0.041(3) 0.005(2) 0.009(2) 0.001(2)
O28 0.022(3) 0.029(3) 0.032(3) 0.002(2) 0.011(2) 0.001(2)
O29 0.022(3) 0.027(3) 0.035(3) -0.002(3) 0.005(2) -0.004(2)
O30 0.023(3) 0.027(3) 0.047(4) 0.007(3) 0.009(3) -0.007(2)
O31 0.018(2) 0.024(3) 0.031(3) 0.003(2) 0.009(2) -0.001(2)
O32 0.040(3) 0.045(4) 0.041(3) 0.009(3) 0.024(3) 0.002(3)
O33 0.032(3) 0.027(3) 0.050(4) 0.014(3) 0.010(3) 0.001(3)
O34 0.030(3) 0.027(3) 0.034(3) 0.009(3) 0.012(3) 0.004(2)
O35 0.032(3) 0.019(3) 0.045(3) 0.001(3) 0.013(3) 0.002(2)
O36 0.030(3) 0.030(3) 0.026(3) 0.001(2) 0.014(2) 0.005(2)
O37 0.015(2) 0.020(3) 0.024(3) 0.001(2) 0.004(2) 0.000(2)
O38 0.016(2) 0.022(3) 0.026(3) 0.001(2) 0.006(2) 0.002(2)
O39 0.020(2) 0.019(3) 0.019(2) 0.000(2) 0.006(2) 0.003(2)
O40 0.016(2) 0.017(3) 0.024(3) 0.003(2) 0.006(2) 0.000(2)
O41 0.020(3) 0.029(3) 0.035(3) 0.010(3) 0.003(2) 0.005(2)
O42 0.029(3) 0.027(3) 0.029(3) 0.006(2) 0.006(2) 0.003(2)
O43 0.021(3) 0.031(3) 0.028(3) -0.008(2) 0.006(2) -0.002(2)
O44 0.019(2) 0.027(3) 0.028(3) 0.007(2) 0.005(2) 0.000(2)
O46 0.024(3) 0.024(3) 0.036(3) 0.010(3) 0.004(2) 0.004(2)
O47 0.030(3) 0.036(3) 0.027(3) 0.000(3) 0.010(2) -0.005(2)
O48 0.025(3) 0.022(3) 0.028(3) -0.003(2) 0.008(2) 0.000(2)
O49 0.024(3) 0.022(3) 0.029(3) 0.003(2) 0.005(2) 0.001(2)
O50 0.023(3) 0.023(3) 0.029(3) 0.001(2) 0.007(2) -0.004(2)
O51 0.018(2) 0.032(3) 0.025(3) -0.001(2) 0.009(2) -0.004(2)
O52 0.022(3) 0.027(3) 0.025(3) 0.003(2) 0.007(2) 0.001(2)
O53 0.030(3) 0.041(3) 0.030(3) 0.000(3) 0.015(2) 0.001(3)
O54 0.041(3) 0.046(4) 0.028(3) -0.004(3) 0.007(3) -0.005(3)
O55 0.026(3) 0.040(4) 0.041(3) 0.007(3) -0.004(3) 0.001(3)
O56 0.032(3) 0.028(3) 0.025(3) -0.001(2) 0.009(2) 0.004(2)
O57 0.021(3) 0.026(3) 0.042(3) -0.002(3) 0.008(2) 0.003(2)
O58 0.021(3) 0.025(3) 0.027(3) 0.003(2) 0.009(2) 0.001(2)
O59 0.020(3) 0.025(3) 0.035(3) -0.002(2) 0.009(2) -0.001(2)
O60 0.023(3) 0.027(3) 0.035(3) -0.005(2) 0.006(2) -0.001(2)
O61 0.023(3) 0.034(3) 0.030(3) 0.002(3) 0.008(2) 0.003(2)
O62 0.029(3) 0.023(3) 0.038(3) 0.008(3) 0.010(3) 0.002(2)
O63 0.027(3) 0.023(3) 0.030(3) 0.001(2) 0.011(2) 0.000(2)
O64 0.037(3) 0.059(4) 0.038(3) -0.027(3) 0.009(3) -0.013(3)
O65 0.032(3) 0.029(3) 0.052(4) -0.008(3) 0.015(3) 0.004(3)
O66 0.044(3) 0.034(3) 0.042(3) 0.000(3) 0.019(3) 0.011(3)
N1 0.033(4) 0.026(4) 0.028(4) 0.001(3) 0.007(3) 0.004(3)
N2 0.025(3) 0.020(3) 0.033(4) -0.002(3) 0.011(3) -0.003(3)
N3 0.025(3) 0.021(3) 0.041(4) -0.003(3) 0.010(3) -0.001(3)
N4 0.024(3) 0.020(3) 0.035(4) -0.002(3) 0.006(3) -0.001(3)
N5 0.027(3) 0.028(4) 0.031(4) -0.001(3) 0.009(3) -0.002(3)
N6 0.036(4) 0.029(4) 0.034(4) -0.003(3) 0.011(3) -0.012(3)
N10 0.030(3) 0.029(4) 0.022(3) 0.001(3) 0.010(3) -0.001(3)
N11 0.031(4) 0.036(4) 0.021(3) 0.002(3) 0.002(3) 0.000(3)
N12 0.029(4) 0.042(4) 0.023(3) 0.002(3) -0.001(3) 0.001(3)
C1 0.028(4) 0.029(5) 0.043(5) 0.002(4) 0.012(4) 0.005(4)
C2 0.025(4) 0.023(4) 0.048(5) -0.002(4) 0.021(4) 0.001(3)
C3 0.026(4) 0.020(4) 0.037(5) 0.007(4) 0.016(4) 0.005(3)
C4 0.028(4) 0.023(4) 0.038(5) 0.003(4) 0.014(4) 0.004(3)
C5 0.055(6) 0.037(5) 0.034(5) 0.003(4) 0.010(4) -0.008(5)
C6 0.031(4) 0.032(5) 0.033(5) 0.001(4) 0.008(4) -0.004(4)
C7 0.024(4) 0.024(4) 0.034(4) 0.001(4) 0.009(3) 0.000(3)
C8 0.029(4) 0.023(4) 0.043(5) 0.002(4) 0.011(4) -0.006(3)
C13 0.047(5) 0.024(4) 0.028(4) 0.003(4) 0.019(4) 0.003(4)
C14 0.040(4) 0.022(4) 0.023(4) 0.003(3) 0.012(4) -0.003(3)
C15 0.039(5) 0.023(4) 0.027(4) 0.005(3) 0.008(4) 0.001(4)
C16 0.047(5) 0.021(4) 0.035(5) 0.000(4) 0.001(4) -0.004(4)
Cu3 0.0499(6) 0.0264(5) 0.0298(5) -0.0102(4) 0.0214(5) -0.0169(5)
O6W 0.077(7) 0.178(12) 0.109(9) -0.001(8) 0.038(6) -0.014(7)
O13 0.056(4) 0.074(5) 0.045(4) 0.010(4) 0.008(3) 0.013(4)
O14 0.047(4) 0.046(4) 0.036(3) -0.006(3) 0.021(3) -0.020(3)
O15 0.072(5) 0.068(5) 0.046(4) 0.009(4) 0.022(4) 0.004(4)
O16 0.047(4) 0.030(3) 0.031(3) -0.009(3) 0.003(3) 0.007(3)
O17 0.084(5) 0.047(4) 0.048(4) -0.014(4) 0.017(4) -0.007(4)
O18 0.070(4) 0.030(3) 0.039(4) -0.011(3) 0.029(3) -0.019(3)
N7 0.039(4) 0.020(3) 0.019(3) -0.006(3) 0.008(3) -0.008(3)
N8 0.037(4) 0.024(3) 0.028(4) -0.001(3) 0.015(3) -0.009(3)
N9 0.036(4) 0.021(3) 0.027(3) -0.002(3) 0.014(3) -0.004(3)
C9 0.044(5) 0.023(4) 0.025(4) -0.009(3) 0.011(4) -0.006(4)
C10 0.033(4) 0.026(4) 0.019(4) -0.002(3) 0.008(3) -0.002(3)
C11 0.024(4) 0.028(4) 0.025(4) -0.002(3) 0.008(3) 0.000(3)
C12 0.025(4) 0.032(5) 0.023(4) 0.003(4) 0.006(3) 0.014(3)
O1W 0.102(6) 0.032(4) 0.086(6) -0.013(4) 0.057(5) -0.016(4)
O2W 0.074(5) 0.055(5) 0.083(6) -0.002(4) -0.003(5) -0.024(4)
O3W 0.078(6) 0.088(7) 0.124(8) 0.001(6) 0.059(6) -0.014(5)
O4W 0.047(7) 0.023(6) 0.018(5) -0.003(4) 0.020(5) 0.001(5)
O5W 0.093(10) 0.025(6) 0.020(6) 0.001(5) -0.009(6) -0.038(7)
O7W 0.062(6) 0.235(15) 0.084(7) -0.061(9) 0.001(5) 0.001(7)
O8W 0.068(9) 0.022(6) 0.084(11) 0.022(7) 0.043(8) 0.013(6)
O9W 0.071(10) 0.024(7) 0.107(13) -0.035(8) 0.030(9) 0.010(7)
O10W 0.053(9) 0.152(18) 0.023(7) -0.010(9) -0.023(6) 0.042(10)
O11W 0.091(12) 0.068(11) 0.081(11) 0.053(10) 0.042(10) 0.040(9)
O12W 0.073(12) 0.127(17) 0.125(17) -0.020(14) 0.056(12) 0.045(12)
O13W 0.092(14) 0.18(2) 0.084(14) -0.089(15) 0.013(11) 0.012(14)

loop_
_atom_type_symbol
_atom_type_description
_atom_type_scat_dispersion_real
_atom_type_scat_dispersion_imag
_atom_type_scat_source
C C 0.0033 0.0016 'International Tables Vol C Tables 4.2.6.8 and 6.1.1.4'
H H 0.0000 0.0000 'International Tables Vol C Tables 4.2.6.8 and 6.1.1.4'
Mo Mo -1.6832 0.6857 'International Tables Vol C Tables 4.2.6.8 and 6.1.1.4'
N N 0.0061 0.0033 'International Tables Vol C Tables 4.2.6.8 and 6.1.1.4'
O O 0.0106 0.0060 'International Tables Vol C Tables 4.2.6.8 and 6.1.1.4'
P P 0.1023 0.0942 'International Tables Vol C Tables 4.2.6.8 and 6.1.1.4'
Cu Cu 0.3201 1.2651 'International Tables Vol C Tables 4.2.6.8 and 6.1.1.4'

loop_
_geom_angle_atom_site_label_1
_geom_angle_atom_site_label_2
_geom_angle_atom_site_label_3
_geom_angle
_geom_angle_site_symmetry_1
_geom_angle_site_symmetry_3
O41 Mo1 O58 102.3(2) . .
O41 Mo1 O44 102.9(2) . .
O58 Mo1 O44 88.0(2) . .
O41 Mo1 O31 100.1(2) . .
O58 Mo1 O31 90.1(2) . .
O44 Mo1 O31 156.8(2) . .
O41 Mo1 O61 100.8(2) . .
O58 Mo1 O61 156.9(2) . .
O44 Mo1 O61 87.5(2) . .
O31 Mo1 O61 85.2(2) . .
O41 Mo1 O37 171.1(2) . .
O58 Mo1 O37 83.84(19) . .
O44 Mo1 O37 83.62(19) . .
O31 Mo1 O37 73.20(18) . .
O61 Mo1 O37 73.11(19) . .
O62 Mo2 O63 103.3(2) . .
O62 Mo2 O50 101.8(2) . .
O63 Mo2 O50 90.6(2) . .
O62 Mo2 O52 100.8(2) . .
O63 Mo2 O52 155.8(2) . .
O50 Mo2 O52 87.2(2) . .
O62 Mo2 O44 102.0(2) . .
O63 Mo2 O44 85.4(2) . .
O50 Mo2 O44 156.2(2) . .
O52 Mo2 O44 87.0(2) . .
O62 Mo2 O40 171.8(2) . .
O63 Mo2 O40 83.54(19) . .
O50 Mo2 O40 73.28(19) . .
O52 Mo2 O40 72.72(19) . .
O44 Mo2 O40 82.92(18) . .
O54 Mo3 O42 104.1(3) . .
O54 Mo3 O48 103.2(3) . .
O42 Mo3 O48 87.4(2) . .
O54 Mo3 O47 100.1(3) . .
O42 Mo3 O47 89.8(2) . .
O48 Mo3 O47 156.5(2) . .
O54 Mo3 O56 99.4(3) . .
O42 Mo3 O56 156.5(2) . .
O48 Mo3 O56 88.0(2) . .
O47 Mo3 O56 85.3(2) . .
O54 Mo3 O39 169.1(2) . .
O42 Mo3 O39 84.6(2) . .
O48 Mo3 O39 83.64(19) . .
O47 Mo3 O39 72.88(19) . .
O56 Mo3 O39 72.02(19) . .
O33 Mo4 O27 103.6(2) . .
O33 Mo4 O35 101.9(3) . .
O27 Mo4 O35 89.7(2) . .
O33 Mo4 O34 101.8(3) . .
O27 Mo4 O34 84.7(2) . .
O35 Mo4 O34 156.4(2) . .
O33 Mo4 O46 100.9(2) . .
O27 Mo4 O46 155.3(2) . .
O35 Mo4 O46 87.8(2) . .
O34 Mo4 O46 87.8(2) . .
O33 Mo4 O38 172.0(2) . .
O27 Mo4 O38 83.05(19) . .
O35 Mo4 O38 73.35(19) . .
O34 Mo4 O38 83.20(19) . .
O46 Mo4 O38 72.72(19) . .
O66 Mo5 O56 101.8(3) . .
O66 Mo5 O36 101.8(3) . .
O56 Mo5 O36 87.7(2) . .
O66 Mo5 O63 102.3(3) . .
O56 Mo5 O63 89.9(2) . .
O36 Mo5 O63 155.7(2) . .
O66 Mo5 O58 102.7(3) . .
O56 Mo5 O58 155.6(2) . .
O36 Mo5 O58 88.2(2) . .
O63 Mo5 O58 84.1(2) . .
O66 Mo5 O39 172.2(2) . .
O56 Mo5 O39 72.59(19) . .
O36 Mo5 O39 73.00(18) . .
O63 Mo5 O39 83.23(19) . .
O58 Mo5 O39 83.17(19) . .
O30 Mo6 O28 102.7(3) . .
O30 Mo6 O27 103.1(2) . .
O28 Mo6 O27 85.7(2) . .
O30 Mo6 O31 100.8(2) . .
O28 Mo6 O31 90.2(2) . .
O27 Mo6 O31 156.0(2) . .
O30 Mo6 O29 100.1(3) . .
O28 Mo6 O29 157.1(2) . .
O27 Mo6 O29 88.0(2) . .
O31 Mo6 O29 86.7(2) . .
O30 Mo6 O37 171.1(2) . .
O28 Mo6 O37 84.16(19) . .
O27 Mo6 O37 82.91(18) . .
O31 Mo6 O37 73.15(18) . .
O29 Mo6 O37 73.26(19) . .
O65 Mo7 O59 102.8(3) . .
O65 Mo7 O60 102.3(3) . .
O59 Mo7 O60 86.3(2) . .
O65 Mo7 O35 100.7(3) . .
O59 Mo7 O35 156.5(2) . .
O60 Mo7 O35 88.6(2) . .
O65 Mo7 O57 101.2(3) . .
O59 Mo7 O57 89.6(2) . .
O60 Mo7 O57 156.5(2) . .
O35 Mo7 O57 86.0(2) . .
O65 Mo7 O38 171.5(2) . .
O59 Mo7 O38 83.56(19) . .
O60 Mo7 O38 83.59(19) . .
O35 Mo7 O38 73.03(19) . .
O57 Mo7 O38 72.99(19) . .
O26 Mo8 O49 102.0(2) . .
O26 Mo8 O51 101.2(2) . .
O49 Mo8 O51 90.1(2) . .
O26 Mo8 O48 102.6(2) . .
O49 Mo8 O48 85.5(2) . .
O51 Mo8 O48 156.2(2) . .
O26 Mo8 O50 101.2(2) . .
O49 Mo8 O50 156.7(2) . .
O51 Mo8 O50 86.5(2) . .
O48 Mo8 O50 88.4(2) . .
O26 Mo8 O40 171.9(2) . .
O49 Mo8 O40 83.95(19) . .
O51 Mo8 O40 73.06(18) . .
O48 Mo8 O40 83.21(19) . .
O50 Mo8 O40 73.02(18) . .
O53 Mo9 O43 102.7(2) . .
O53 Mo9 O59 102.1(2) . .
O43 Mo9 O59 86.3(2) . .
O53 Mo9 O52 101.8(2) . .
O43 Mo9 O52 89.0(2) . .
O59 Mo9 O52 156.1(2) . .
O53 Mo9 O51 101.2(2) . .
O43 Mo9 O51 156.1(2) . .
O59 Mo9 O51 88.3(2) . .
O52 Mo9 O51 86.6(2) . .
O53 Mo9 O40 172.1(2) . .
O43 Mo9 O40 83.46(19) . .
O59 Mo9 O40 83.01(19) . .
O52 Mo9 O40 73.15(18) . .
O51 Mo9 O40 72.79(18) . .
O55 Mo10 O49 103.9(3) . .
O55 Mo10 O57 102.0(3) . .
O49 Mo10 O57 90.7(2) . .
O55 Mo10 O46 100.8(3) . .
O49 Mo10 O46 155.1(2) . .
O57 Mo10 O46 87.1(2) . .
O55 Mo10 O42 102.0(3) . .
O49 Mo10 O42 85.0(2) . .
O57 Mo10 O42 155.9(2) . .
O46 Mo10 O42 87.0(2) . .
O55 Mo10 O38 171.2(2) . .
O49 Mo10 O38 83.62(19) . .
O57 Mo10 O38 73.03(19) . .
O46 Mo10 O38 72.03(19) . .
O42 Mo10 O38 82.97(19) . .
O64 Mo11 O43 102.8(3) . .
O64 Mo11 O29 101.2(3) . .
O43 Mo11 O29 155.9(2) . .
O64 Mo11 O61 102.2(3) . .
O43 Mo11 O61 89.2(2) . .
O29 Mo11 O61 87.7(2) . .
O64 Mo11 O60 101.9(3) . .
O43 Mo11 O60 84.9(2) . .
O29 Mo11 O60 88.3(2) . .
O61 Mo11 O60 155.9(2) . .
O64 Mo11 O37 172.4(2) . .
O43 Mo11 O37 83.00(19) . .
O29 Mo11 O37 73.29(19) . .
O61 Mo11 O37 72.72(19) . .
O60 Mo11 O37 83.4(2) . .
O32 Mo12 O34 102.4(3) . .
O32 Mo12 O28 102.8(3) . .
O34 Mo12 O28 85.5(2) . .
O32 Mo12 O36 102.0(3) . .
O34 Mo12 O36 155.6(2) . .
O28 Mo12 O36 88.7(2) . .
O32 Mo12 O47 100.6(3) . .
O34 Mo12 O47 89.1(2) . .
O28 Mo12 O47 156.6(2) . .
O36 Mo12 O47 86.9(2) . .
O32 Mo12 O39 171.4(2) . .
O34 Mo12 O39 83.00(19) . .
O28 Mo12 O39 84.24(19) . .
O36 Mo12 O39 72.86(18) . .
O47 Mo12 O39 72.53(19) . .
N2 Cu1 O9 89.0(3) . .
N2 Cu1 O5 170.2(3) . .
O9 Cu1 O5 90.6(2) . .
N2 Cu1 N4 96.3(3) . .
O9 Cu1 N4 165.2(3) . .
O5 Cu1 N4 81.8(2) . .
N2 Cu1 O10 98.2(3) . .
O9 Cu1 O10 97.4(3) . .
O5 Cu1 O10 91.6(3) . .
N4 Cu1 O10 95.6(3) . .
O12 Cu2 N3 166.5(3) . 1_455
O12 Cu2 N5 93.1(3) . 1_455
N3 Cu2 N5 96.7(3) 1_455 1_455
O12 Cu2 O1 89.2(3) . 1_455
N3 Cu2 O1 80.8(3) 1_455 1_455
N5 Cu2 O1 177.5(3) 1_455 1_455
O12 Cu2 O11 92.7(3) . .
N3 Cu2 O11 96.2(2) 1_455 .
N5 Cu2 O11 91.8(3) 1_455 .
O1 Cu2 O11 89.0(2) 1_455 .
N11 Cu4 N10 95.9(3) . 3_445
N11 Cu4 O24 92.4(3) . .
N10 Cu4 O24 161.9(3) 3_445 .
N11 Cu4 O19 173.8(3) . .
N10 Cu4 O19 81.4(2) 3_445 .
O24 Cu4 O19 88.8(2) . .
N11 Cu4 O21 94.3(3) . .
N10 Cu4 O21 104.0(3) 3_445 .
O24 Cu4 O21 91.4(3) . .
O19 Cu4 O21 91.7(3) . .
O37 P1 O40 109.5(3) . .
O37 P1 O39 109.2(3) . .
O40 P1 O39 109.4(3) . .
O37 P1 O38 110.0(3) . .
O40 P1 O38 109.2(3) . .
O39 P1 O38 109.6(3) . .
C2 O1 Cu2 114.2(5) . 1_655
C8 O5 Cu1 115.5(5) . .
C13 O19 Cu4 114.8(5) . .
Mo4 O27 Mo6 152.8(3) . .
Mo6 O28 Mo12 150.9(3) . .
Mo11 O29 Mo6 124.6(3) . .
Mo6 O31 Mo1 124.4(2) . .
Mo12 O34 Mo4 152.1(3) . .
Mo4 O35 Mo7 124.4(3) . .
Mo5 O36 Mo12 125.3(3) . .
P1 O37 Mo1 126.1(3) . .
P1 O37 Mo6 126.0(3) . .
Mo1 O37 Mo6 89.24(15) . .
P1 O37 Mo11 125.7(3) . .
Mo1 O37 Mo11 89.18(16) . .
Mo6 O37 Mo11 88.73(16) . .
P1 O38 Mo7 126.0(3) . .
P1 O38 Mo4 125.8(3) . .
Mo7 O38 Mo4 89.16(16) . .
P1 O38 Mo10 126.0(3) . .
Mo7 O38 Mo10 88.51(15) . .
Mo4 O38 Mo10 89.46(16) . .
P1 O39 Mo3 125.5(3) . .
P1 O39 Mo12 125.7(3) . .
Mo3 O39 Mo12 89.61(16) . .
P1 O39 Mo5 126.1(3) . .
Mo3 O39 Mo5 89.59(16) . .
Mo12 O39 Mo5 88.71(15) . .
P1 O40 Mo8 126.2(3) . .
P1 O40 Mo9 125.9(3) . .
Mo8 O40 Mo9 89.12(15) . .
P1 O40 Mo2 126.0(2) . .
Mo8 O40 Mo2 88.72(15) . .
Mo9 O40 Mo2 88.96(15) . .
Mo3 O42 Mo10 150.7(3) . .
Mo9 O43 Mo11 152.4(3) . .
Mo1 O44 Mo2 149.1(3) . .
Mo4 O46 Mo10 125.5(3) . .
Mo3 O47 Mo12 125.0(3) . .
Mo3 O48 Mo8 150.3(3) . .
Mo10 O49 Mo8 152.8(3) . .
Mo2 O50 Mo8 124.9(3) . .
Mo8 O51 Mo9 125.0(2) . .
Mo9 O52 Mo2 125.1(3) . .
Mo5 O56 Mo3 125.8(3) . .
Mo10 O57 Mo7 125.5(3) . .
Mo1 O58 Mo5 151.5(3) . .
Mo7 O59 Mo9 151.1(3) . .
Mo7 O60 Mo11 151.4(3) . .
Mo11 O61 Mo1 124.9(3) . .
Mo2 O63 Mo5 153.9(3) . .
N2 N1 C4 107.6(7) . .
N1 N2 N3 110.0(6) . .
N1 N2 Cu1 123.8(5) . .
N3 N2 Cu1 126.2(5) . .
N2 N3 C3 107.5(7) . .
N2 N3 Cu2 137.8(5) . 1_655
C3 N3 Cu2 114.6(5) . 1_655
N5 N4 C7 107.2(6) . .
N5 N4 Cu1 139.3(5) . .
C7 N4 Cu1 113.4(5) . .
N6 N5 N4 111.0(6) . .
N6 N5 Cu2 125.5(5) . 1_655
N4 N5 Cu2 123.3(5) . 1_655
N5 N6 C6 107.0(7) . .
N11 N10 C14 107.6(6) . .
N11 N10 Cu4 138.5(5) . 3_445
C14 N10 Cu4 113.5(5) . 3_445
N12 N11 N10 109.8(6) . .
N12 N11 Cu4 124.1(5) . .
N10 N11 Cu4 125.6(5) . .
N11 N12 C15 107.9(6) . .
O3 C1 O4 123.3(8) . .
O3 C1 C4 121.8(8) . .
O4 C1 C4 114.9(7) . .
O1 C2 O2 123.9(8) . .
O1 C2 C3 117.2(7) . .
O2 C2 C3 118.9(8) . .
N3 C3 C4 107.5(7) . .
N3 C3 C2 113.1(7) . .
C4 C3 C2 139.3(8) . .
N1 C4 C3 107.3(7) . .
N1 C4 C1 122.3(8) . .
C3 C4 C1 130.4(7) . .
O7 C5 O8 122.6(9) . .
O7 C5 C6 120.1(9) . .
O8 C5 C6 117.3(8) . .
N6 C6 C7 107.3(7) . .
N6 C6 C5 122.6(8) . .
C7 C6 C5 130.0(8) . .
N4 C7 C6 107.4(7) . .
N4 C7 C8 113.5(7) . .
C6 C7 C8 139.0(8) . .
O5 C8 O6 124.3(8) . .
O5 C8 C7 115.7(7) . .
O6 C8 C7 120.0(8) . .
O19 C13 O20 124.2(8) . .
O19 C13 C14 116.3(7) . 3_445
O20 C13 C14 119.4(8) . 3_445
N10 C14 C15 107.0(7) . .
N10 C14 C13 114.0(7) . 3_445
C15 C14 C13 138.9(7) . 3_445
N12 C15 C14 107.7(7) . .
N12 C15 C16 121.3(7) . .
C14 C15 C16 130.9(8) . .
O23 C16 O22 124.1(8) . .
O23 C16 C15 120.4(8) . .
O22 C16 C15 115.4(8) . .
O14 Cu3 N8 92.5(3) . .
O14 Cu3 N7 164.8(3) . 3_546
N8 Cu3 N7 97.1(2) . 3_546
O14 Cu3 O18 87.5(2) . .
N8 Cu3 O18 175.1(3) . .
N7 Cu3 O18 81.9(2) 3_546 .
O14 Cu3 O13 96.8(3) . .
N8 Cu3 O13 89.5(3) . .
N7 Cu3 O13 94.9(3) 3_546 .
O18 Cu3 O13 95.3(3) . .
H123 O6W H124 107.7 . .
C9 O18 Cu3 114.7(5) . .
N8 N7 C10 107.5(6) . .
N8 N7 Cu3 138.7(5) . 3_546
C10 N7 Cu3 112.7(5) . 3_546
N9 N8 N7 111.1(6) . .
N9 N8 Cu3 123.6(5) . .
N7 N8 Cu3 124.2(5) . .
N8 N9 C11 106.6(6) . .
O18 C9 O17 123.8(8) . .
O18 C9 C10 116.5(7) . 3_546
O17 C9 C10 119.7(7) . 3_546
N7 C10 C11 106.3(7) . .
N7 C10 C9 113.4(6) . 3_546
C11 C10 C9 140.2(7) . 3_546
N9 C11 C10 108.5(6) . .
N9 C11 C12 122.1(7) . .
C10 C11 C12 129.2(7) . .
O16 C12 O15 124.8(7) . .
O16 C12 C11 120.0(7) . .
O15 C12 C11 115.2(7) . .
H117 O1W H118 107.7 . .
H119 O2W H120 107.7 . .
H502 O3W H501 107.0 . .
H131 O4W H140 119.5 . .
H125 O5W H126 107.8 . .
H121 O7W H122 107.7 . .
H115 O8W H116 107.7 . .
H113 O9W H114 107.7 . .
H111 O10W H112 107.6 . .
H109 O11W H110 107.7 . .
H101 O12W H102 107.7 . .
H103 O13W H104 107.7 . .

loop_
_geom_bond_atom_site_label_1
_geom_bond_atom_site_label_2
_geom_bond_distance
_geom_bond_site_symmetry_2
Mo1 O41 1.703(5) .
Mo1 O58 1.868(5) .
Mo1 O44 1.900(5) .
Mo1 O31 1.933(5) .
Mo1 O61 1.938(5) .
Mo1 O37 2.421(5) .
Mo2 O62 1.669(5) .
Mo2 O63 1.891(5) .
Mo2 O50 1.906(5) .
Mo2 O52 1.933(5) .
Mo2 O44 1.936(5) .
Mo2 O40 2.443(5) .
Mo3 O54 1.677(6) .
Mo3 O42 1.870(5) .
Mo3 O48 1.895(5) .
Mo3 O47 1.932(5) .
Mo3 O56 1.957(5) .
Mo3 O39 2.430(5) .
Mo4 O33 1.678(5) .
Mo4 O27 1.895(5) .
Mo4 O35 1.912(5) .
Mo4 O34 1.925(5) .
Mo4 O46 1.930(5) .
Mo4 O38 2.431(5) .
Mo5 O66 1.678(5) .
Mo5 O56 1.900(5) .
Mo5 O36 1.916(5) .
Mo5 O63 1.917(5) .
Mo5 O58 1.929(5) .
Mo5 O39 2.442(5) .
Mo6 O30 1.669(5) .
Mo6 O28 1.900(5) .
Mo6 O27 1.913(5) .
Mo6 O31 1.920(5) .
Mo6 O29 1.943(5) .
Mo6 O37 2.431(5) .
Mo7 O65 1.679(5) .
Mo7 O59 1.892(5) .
Mo7 O60 1.916(5) .
Mo7 O35 1.941(5) .
Mo7 O57 1.941(6) .
Mo7 O38 2.425(5) .
Mo8 O26 1.676(5) .
Mo8 O49 1.912(5) .
Mo8 O51 1.918(5) .
Mo8 O48 1.920(5) .
Mo8 O50 1.938(5) .
Mo8 O40 2.433(5) .
Mo9 O53 1.691(5) .
Mo9 O43 1.900(5) .
Mo9 O59 1.909(5) .
Mo9 O52 1.918(5) .
Mo9 O51 1.932(5) .
Mo9 O40 2.435(5) .
Mo10 O55 1.684(5) .
Mo10 O49 1.891(5) .
Mo10 O57 1.891(5) .
Mo10 O46 1.937(5) .
Mo10 O42 1.948(5) .
Mo10 O38 2.456(5) .
Mo11 O64 1.691(6) .
Mo11 O43 1.910(5) .
Mo11 O29 1.912(5) .
Mo11 O61 1.918(5) .
Mo11 O60 1.919(5) .
Mo11 O37 2.450(5) .
Mo12 O32 1.675(5) .
Mo12 O34 1.903(5) .
Mo12 O28 1.910(5) .
Mo12 O36 1.927(5) .
Mo12 O47 1.939(5) .
Mo12 O39 2.441(5) .
Cu1 N2 1.933(6) .
Cu1 O9 1.957(6) .
Cu1 O5 1.972(6) .
Cu1 N4 1.975(7) .
Cu1 O10 2.254(7) .
Cu2 O12 1.955(6) .
Cu2 N3 1.969(7) 1_455
Cu2 N5 1.990(7) 1_455
Cu2 O1 2.007(6) 1_455
Cu2 O11 2.348(6) .
Cu4 N11 1.959(7) .
Cu4 N10 1.976(7) 3_445
Cu4 O24 1.977(6) .
Cu4 O19 1.989(5) .
Cu4 O21 2.247(7) .
P1 O37 1.531(5) .
P1 O40 1.533(5) .
P1 O39 1.533(5) .
P1 O38 1.534(5) .
O1 C2 1.263(10) .
O1 Cu2 2.007(6) 1_655
O2 C2 1.325(10) .
O3 C1 1.235(10) .
O4 C1 1.356(11) .
O5 C8 1.261(10) .
O6 C8 1.312(10) .
O7 C5 1.239(11) .
O8 C5 1.324(12) .
O19 C13 1.272(10) .
O20 C13 1.319(10) .
O22 C16 1.344(12) .
O23 C16 1.245(11) .
N1 N2 1.330(9) .
N1 C4 1.344(10) .
N2 N3 1.332(9) .
N3 C3 1.341(10) .
N3 Cu2 1.969(7) 1_655
N4 N5 1.334(9) .
N4 C7 1.343(10) .
N5 N6 1.329(9) .
N5 Cu2 1.990(7) 1_655
N6 C6 1.351(10) .
N10 N11 1.333(9) .
N10 C14 1.347(9) .
N10 Cu4 1.976(6) 3_445
N11 N12 1.327(9) .
N12 C15 1.336(10) .
C1 C4 1.467(12) .
C2 C3 1.472(11) .
C3 C4 1.376(11) .
C5 C6 1.466(12) .
C6 C7 1.390(11) .
C7 C8 1.500(11) .
C13 C14 1.472(11) 3_445
C14 C15 1.377(11) .
C14 C13 1.472(11) 3_445
C15 C16 1.478(11) .
Cu3 O14 1.951(5) .
Cu3 N8 1.958(6) .
Cu3 N7 1.961(6) 3_546
Cu3 O18 1.968(6) .
Cu3 O13 2.345(7) .
O6W H123 0.8498 .
O6W H124 0.8507 .
O15 C12 1.336(10) .
O16 C12 1.229(10) .
O17 C9 1.315(10) .
O18 C9 1.250(9) .
N7 N8 1.337(8) .
N7 C10 1.348(9) .
N7 Cu3 1.961(6) 3_546
N8 N9 1.322(9) .
N9 C11 1.347(10) .
C9 C10 1.478(11) 3_546
C10 C11 1.388(10) .
C10 C9 1.478(11) 3_546
C11 C12 1.491(10) .
O1W H117 0.8502 .
O1W H118 0.8499 .
O2W H119 0.8499 .
O2W H120 0.8497 .
O3W H502 0.9597 .
O3W H501 0.8584 .
O4W H131 0.8006 .
O4W H140 0.8245 .
O5W H125 0.8501 .
O5W H126 0.8485 .
O7W H121 0.8503 .
O7W H122 0.8499 .
O8W H115 0.8499 .
O8W H116 0.8503 .
O9W H113 0.8501 .
O9W H114 0.8500 .
O10W H111 0.8497 .
O10W H112 0.8508 .
O11W H109 0.8499 .
O11W H110 0.8500 .
O12W H101 0.8500 .
O12W H102 0.8500 .
O13W H103 0.8499 .
O13W H104 0.8499 .
